data_4031823
loop_
_publ_author_name
'Yuan, Xiao'
'Lin, Lili'
'Chen, Weiliang'
'Wu, Wangbin'
'Liu, Xiaohua'
'Feng, Xiaoming'

_publ_section_title
;
 Synthesis of Chiral Tetrahydrofurans via Catalytic Asymmetric [3 + 2]
 Cycloaddition of Heterosubstituted Alkenes with Oxiranes.
;
_journal_issue 3
_journal_name_full 'The Journal of organic chemistry'
_journal_page_first 1237
_journal_page_last 1243
_journal_paper_doi 10.1021/acs.joc.5b02524
_journal_volume 81
_journal_year 2016
_chemical_absolute_configuration rmad
_chemical_formula_moiety 'C26 H22 O5'
_chemical_formula_sum 'C26 H22 O5'
_chemical_formula_weight 414.43
_space_group_crystal_system trigonal
_space_group_IT_number 145
_space_group_name_Hall 'P 32'
_space_group_name_H-M_alt 'P 32'
_symmetry_space_group_name_Hall 'P 32'
_symmetry_space_group_name_H-M 'P 32'
_atom_sites_solution_hydrogens geom
_atom_sites_solution_primary direct
_audit_creation_date 2015-07-10
_audit_creation_method
;
Olex2 1.2
(compiled 2015.01.26 svn.r3150 for OlexSys, GUI svn.r4998)
;
_cell_angle_alpha 90
_cell_angle_beta 90
_cell_angle_gamma 120
_cell_formula_units_Z 3
_cell_length_a 10.2142(4)
_cell_length_b 10.2142(4)
_cell_length_c 17.8299(7)
_cell_measurement_reflns_used 5823
_cell_measurement_temperature 293
_cell_measurement_theta_max 72.6270
_cell_measurement_theta_min 4.9760
_cell_volume 1610.97(11)
_computing_cell_refinement
;
CrysAlisPro, Agilent Technologies,
Version 1.171.37.35 (release 13-08-2014 CrysAlis171 .NET)
(compiled Aug 13 2014,18:06:01)
;
_computing_data_collection
;
CrysAlisPro, Agilent Technologies,
Version 1.171.37.35 (release 13-08-2014 CrysAlis171 .NET)
(compiled Aug 13 2014,18:06:01)
;
_computing_data_reduction
;
CrysAlisPro, Agilent Technologies,
Version 1.171.37.35 (release 13-08-2014 CrysAlis171 .NET)
(compiled Aug 13 2014,18:06:01)
;
_computing_molecular_graphics 'Olex2 (Dolomanov et al., 2009)'
_computing_publication_material 'Olex2 (Dolomanov et al., 2009)'
_computing_structure_refinement 'ShelXL (Sheldrick, 2008)'
_computing_structure_solution 'ShelXT (Sheldrick, 2015)'
_diffrn_ambient_temperature 293
_diffrn_detector 'CCD plate'
_diffrn_detector_area_resol_mean 15.9595
_diffrn_detector_type EosS2
_diffrn_measured_fraction_theta_full 1.000
_diffrn_measured_fraction_theta_max 1.000
_diffrn_measurement_details
;
  1 omega  -32.00   62.00   1.0000    1.0000
omega____ theta____ kappa____ phi______ frames
    -       35.6671  -77.0000 -180.0000 94

  2 omega   19.00  103.00   1.0000    1.0000
omega____ theta____ kappa____ phi______ frames
    -       35.6671   57.0000 -150.0000 84

  3 omega    1.00   75.00   1.0000    1.0000
omega____ theta____ kappa____ phi______ frames
    -       35.6671  -99.0000    0.0000 74

  4 omega   19.00  103.00   1.0000    1.0000
omega____ theta____ kappa____ phi______ frames
    -       35.6671   57.0000  -60.0000 84

  5 omega   23.00   89.00   1.0000    1.0000
omega____ theta____ kappa____ phi______ frames
    -       35.6671 -125.0000    0.0000 66

  6 omega    6.00  107.00   1.0000    1.0000
omega____ theta____ kappa____ phi______ frames
    -       35.6671   19.0000   90.0000 101

  7 omega   91.00  176.00   1.0000    4.0000
omega____ theta____ kappa____ phi______ frames
    -      108.0000   45.0000  -30.0000 85

  8 omega   38.00   91.00   1.0000    4.0000
omega____ theta____ kappa____ phi______ frames
    -      108.0000  -30.0000  150.0000 53

  9 omega   38.00   91.00   1.0000    4.0000
omega____ theta____ kappa____ phi______ frames
    -      108.0000  -30.0000  -90.0000 53

 10 omega   40.00  135.00   1.0000    4.0000
omega____ theta____ kappa____ phi______ frames
    -      108.0000  -77.0000  150.0000 95

 11 omega   38.00   91.00   1.0000    4.0000
omega____ theta____ kappa____ phi______ frames
    -      108.0000  -30.0000 -150.0000 53

 12 omega   70.00  178.00   1.0000    4.0000
omega____ theta____ kappa____ phi______ frames
    -      108.0000   15.0000   30.0000 108

 13 omega   39.00  109.00   1.0000    4.0000
omega____ theta____ kappa____ phi______ frames
    -      108.0000  -94.0000   90.0000 70

 14 omega   38.00   91.00   1.0000    4.0000
omega____ theta____ kappa____ phi______ frames
    -      108.0000  -30.0000   60.0000 53

 15 omega   90.00  175.00   1.0000    4.0000
omega____ theta____ kappa____ phi______ frames
    -      108.0000   61.0000    0.0000 85

 16 omega   81.00  176.00   1.0000    4.0000
omega____ theta____ kappa____ phi______ frames
    -      108.0000   77.0000  -30.0000 95

 17 omega   39.00  164.00   1.0000    4.0000
omega____ theta____ kappa____ phi______ frames
    -      108.0000    0.0000 -180.0000 125
;
_diffrn_measurement_device 'four-circle diffractometer'
_diffrn_measurement_device_type 'New Gemini, Dual, Cu at zero, EosS2'
_diffrn_measurement_method '\w scans'
_diffrn_orient_matrix_UB_11 -0.1005333000
_diffrn_orient_matrix_UB_12 -0.0297784000
_diffrn_orient_matrix_UB_13 0.0695662000
_diffrn_orient_matrix_UB_21 -0.0483772000
_diffrn_orient_matrix_UB_22 -0.1689098000
_diffrn_orient_matrix_UB_23 -0.0033541000
_diffrn_orient_matrix_UB_31 0.1338526000
_diffrn_orient_matrix_UB_32 0.0298504000
_diffrn_orient_matrix_UB_33 0.0510910000
_diffrn_radiation_monochromator graphite
_diffrn_radiation_probe x-ray
_diffrn_radiation_type CuK\a
_diffrn_radiation_wavelength 1.54184
_diffrn_reflns_av_R_equivalents 0.0443
_diffrn_reflns_av_unetI/netI 0.0416
_diffrn_reflns_laue_measured_fraction_full 1.000
_diffrn_reflns_laue_measured_fraction_max 1.000
_diffrn_reflns_limit_h_max 12
_diffrn_reflns_limit_h_min -9
_diffrn_reflns_limit_k_max 12
_diffrn_reflns_limit_k_min -12
_diffrn_reflns_limit_l_max 21
_diffrn_reflns_limit_l_min -21
_diffrn_reflns_number 9751
_diffrn_reflns_point_group_measured_fraction_full 0.999
_diffrn_reflns_point_group_measured_fraction_max 0.999
_diffrn_reflns_theta_full 66.992
_diffrn_reflns_theta_max 66.992
_diffrn_reflns_theta_min 5.000
_diffrn_source 'Enhance (Cu) X-ray Source'
_exptl_absorpt_coefficient_mu 0.721
_exptl_absorpt_correction_T_max 1.00000
_exptl_absorpt_correction_T_min 0.39317
_exptl_absorpt_correction_type multi-scan
_exptl_absorpt_process_details
;
CrysAlisPro, Agilent Technologies,
Version 1.171.37.35 (release 13-08-2014 CrysAlis171 .NET)
(compiled Aug 13 2014,18:06:01)
Empirical absorption correction using spherical harmonics,
 implemented in SCALE3 ABSPACK scaling algorithm.
;
_exptl_crystal_colour 'clear light colourless'
_exptl_crystal_colour_lustre clear
_exptl_crystal_colour_modifier light
_exptl_crystal_colour_primary colourless
_exptl_crystal_density_diffrn 1.282
_exptl_crystal_description
;
;
_exptl_crystal_F_000 654
_exptl_crystal_size_max 0.8
_exptl_crystal_size_mid 0.8
_exptl_crystal_size_min 0.6
_refine_diff_density_max 0.387
_refine_diff_density_min -0.503
_refine_diff_density_rms 0.131
_refine_ls_abs_structure_details
;
 Flack x determined using 1712 quotients [(I+)-(I-)]/[(I+)+(I-)]
 (Parsons, Flack and Wagner, Acta Cryst. B69 (2013) 249-259).
;
_refine_ls_abs_structure_Flack 0.03(18)
_refine_ls_extinction_method none
_refine_ls_goodness_of_fit_ref 1.095
_refine_ls_hydrogen_treatment constr
_refine_ls_matrix_type full
_refine_ls_number_parameters 280
_refine_ls_number_reflns 3833
_refine_ls_number_restraints 1
_refine_ls_restrained_S_all 1.094
_refine_ls_R_factor_all 0.0750
_refine_ls_R_factor_gt 0.0738
_refine_ls_shift/su_max 0.000
_refine_ls_shift/su_mean 0.000
_refine_ls_structure_factor_coef Fsqd
_refine_ls_weighting_details 'w=1/[\s^2^(Fo^2^)+(0.1250P)^2^] where P=(Fo^2^+2Fc^2^)/3'
_refine_ls_weighting_scheme calc
_refine_ls_wR_factor_gt 0.1613
_refine_ls_wR_factor_ref 0.1637
_reflns_Friedel_coverage 0.997
_reflns_friedel_fraction_full 0.997
_reflns_friedel_fraction_max 0.997
_reflns_number_gt 3687
_reflns_number_total 3833
_reflns_threshold_expression 'I > 2\s(I)'
_cod_data_source_file jo5b02524_si_002.cif
_cod_data_source_block fxm-yx-1-2
_cod_depositor_comments 'Adding full bibliography for 4031823.cif.'
_cod_original_cell_volume 1610.98(13)
_cod_database_code 4031823
_shelx_space_group_comment
;
The symmetry employed for this shelxl refinement is uniquely defined
by the following loop, which should always be used as a source of
symmetry information in preference to the above space-group names.
They are only intended as comments.
;
_reflns_odcompleteness_completeness 99.95
_reflns_odcompleteness_iscentric 1
_reflns_odcompleteness_theta 66.97
_olex2_refinement_description
;
1. Fixed Uiso
 At 1.2 times of:
  All C(H) groups, All C(H,H) groups
2.a Ternary CH refined with riding coordinates:
 C006(H006), C00I(H00I), C00K(H00K)
2.b Secondary CH2 refined with riding coordinates:
 C00R(H00c,H00f), C00T(H00h,H00r)
2.c Aromatic/amide H refined with riding coordinates:
 C00A(H00A), C00B(H00B), C00D(H00D), C00E(H00E), C00G(H00G), C00J(H00J),
 C00L(H00L), C00M(H00M), C00N(H00N), C00O(H00O), C00P(H00P), C00Q(H00Q),
 C00S(H00S), C00U(H00U), C00V(H00V)
;
_shelx_shelxl_version_number 2014/7
_olex2_date_sample_data_collection 2015-07-10
_olex2_submission_special_instructions 'No special instructions were received'

loop_
_space_group_symop_operation_xyz
'x, y, z'
'-y, x-y, z+2/3'
'-x+y, -x, z+1/3'

loop_
_atom_site_label
_atom_site_type_symbol
_atom_site_fract_x
_atom_site_fract_y
_atom_site_fract_z
_atom_site_U_iso_or_equiv
_atom_site_adp_type
_atom_site_occupancy
_atom_site_site_symmetry_order
_atom_site_calc_flag
_atom_site_refinement_flags_posn
O001 O 0.5841(3) 0.7648(3) 0.50113(11) 0.0430(5) Uani 1 1 d .
O002 O 0.7674(3) 0.7286(3) 0.33962(14) 0.0576(7) Uani 1 1 d .
O003 O 0.4409(4) 0.4510(4) 0.3997(2) 0.0773(10) Uani 1 1 d .
O004 O 0.5079(4) 0.9701(4) 0.42865(16) 0.0661(8) Uani 1 1 d .
O005 O 0.5216(5) 0.8001(6) 0.30732(15) 0.0841(12) Uani 1 1 d .
C006 C 0.4400(4) 0.7584(4) 0.50778(19) 0.0458(7) Uani 1 1 d .
H006 H 0.3607 0.6531 0.5156 0.055 Uiso 1 1 calc R
C007 C 0.7528(4) 0.7934(4) 0.39294(17) 0.0442(7) Uani 1 1 d .
C008 C 0.5948(4) 0.7157(4) 0.42726(17) 0.0428(7) Uani 1 1 d .
C009 C 0.5490(4) 0.5457(4) 0.43369(19) 0.0477(7) Uani 1 1 d .
C00A C 0.8742(6) 1.0343(4) 0.4707(2) 0.0639(11) Uani 1 1 d .
H00A H 0.7804 1.0212 0.4840 0.077 Uiso 1 1 calc R
C00B C 0.7584(4) 0.6065(4) 0.52819(19) 0.0495(8) Uani 1 1 d .
H00B H 0.7847 0.7078 0.5286 0.059 Uiso 1 1 calc R
C00C C 0.4417(4) 0.8516(4) 0.5736(2) 0.0486(7) Uani 1 1 d .
C00D C 0.5644(5) 0.9273(5) 0.6199(2) 0.0573(9) Uani 1 1 d .
H00D H 0.6514 0.9221 0.6109 0.069 Uiso 1 1 calc R
C00E C 0.7966(9) 0.4060(8) 0.5711(3) 0.0862(17) Uani 1 1 d .
H00E H 0.8494 0.3730 0.6007 0.103 Uiso 1 1 calc R
C00F C 0.6400(4) 0.5034(4) 0.48318(19) 0.0463(7) Uani 1 1 d .
C00G C 0.8367(6) 0.5568(6) 0.5723(3) 0.0648(10) Uani 1 1 d .
H00G H 0.9160 0.6246 0.6025 0.078 Uiso 1 1 calc R
C00H C 0.8837(4) 0.9322(4) 0.42367(19) 0.0489(8) Uani 1 1 d .
C00I C 0.4753(5) 0.7327(6) 0.3786(2) 0.0589(9) Uani 1 1 d .
H00I H 0.3906 0.6303 0.3702 0.071 Uiso 1 1 calc R
C00J C 0.4322(8) 1.0192(8) 0.6939(3) 0.0903(17) Uani 1 1 d .
H00J H 0.4286 1.0753 0.7342 0.108 Uiso 1 1 calc R
C00K C 0.4175(5) 0.8104(5) 0.4319(2) 0.0572(9) Uani 1 1 d .
H00K H 0.3108 0.7770 0.4226 0.069 Uiso 1 1 calc R
C00L C 1.0057(8) 1.1567(5) 0.4981(3) 0.092(2) Uani 1 1 d .
H00L H 0.9993 1.2232 0.5315 0.110 Uiso 1 1 calc R
C00M C 0.3098(8) 0.9432(11) 0.6479(4) 0.101(2) Uani 1 1 d .
H00M H 0.2235 0.9497 0.6565 0.122 Uiso 1 1 calc R
C00N C 0.5601(6) 1.0115(7) 0.6800(3) 0.0743(12) Uani 1 1 d .
H00N H 0.6441 1.0628 0.7109 0.089 Uiso 1 1 calc R
C00O C 0.6802(9) 0.3048(7) 0.5271(4) 0.0888(18) Uani 1 1 d .
H00O H 0.6543 0.2036 0.5268 0.107 Uiso 1 1 calc R
C00P C 0.3121(6) 0.8577(8) 0.5892(3) 0.0784(14) Uani 1 1 d .
H00P H 0.2263 0.8035 0.5597 0.094 Uiso 1 1 calc R
C00Q C 0.6022(6) 0.3525(5) 0.4836(3) 0.0676(11) Uani 1 1 d .
H00Q H 0.5228 0.2832 0.4539 0.081 Uiso 1 1 calc R
C00R C 0.5201(10) 1.0219(9) 0.3530(3) 0.092(2) Uani 1 1 d .
H00C H 0.5763 1.1315 0.3517 0.110 Uiso 1 1 calc R
H00F H 0.4202 0.9878 0.3325 0.110 Uiso 1 1 calc R
C00S C 1.0246(7) 0.9566(8) 0.4019(4) 0.095(2) Uani 1 1 d .
H00S H 1.0325 0.8897 0.3693 0.114 Uiso 1 1 calc R
C00T C 0.6002(10) 0.9600(9) 0.3076(3) 0.0920(19) Uani 1 1 d .
H00H H 0.6109 0.9963 0.2564 0.110 Uiso 1 1 calc R
H00R H 0.7007 0.9970 0.3279 0.110 Uiso 1 1 calc R
C00U C 1.1424(9) 1.1803(9) 0.4768(5) 0.125(4) Uani 1 1 d .
H00U H 1.2295 1.2641 0.4947 0.150 Uiso 1 1 calc R
C00V C 1.1537(8) 1.0822(13) 0.4293(7) 0.144(4) Uani 1 1 d .
H00V H 1.2486 1.0993 0.4150 0.173 Uiso 1 1 calc R

loop_
_atom_site_aniso_label
_atom_site_aniso_U_11
_atom_site_aniso_U_22
_atom_site_aniso_U_33
_atom_site_aniso_U_23
_atom_site_aniso_U_13
_atom_site_aniso_U_12
O001 0.0512(12) 0.0528(12) 0.0298(10) -0.0042(8) -0.0053(8) 0.0298(11)
O002 0.0689(16) 0.0547(14) 0.0413(13) -0.0095(10) 0.0046(10) 0.0249(12)
O003 0.0645(19) 0.0501(16) 0.097(3) -0.0125(15) -0.0228(17) 0.0135(14)
O004 0.102(2) 0.0754(19) 0.0435(14) 0.0065(12) -0.0011(13) 0.0617(19)
O005 0.127(3) 0.132(3) 0.0311(14) -0.0070(16) -0.0137(15) 0.093(3)
C006 0.0441(16) 0.0507(17) 0.0412(15) -0.0013(13) -0.0042(12) 0.0226(14)
C007 0.0596(19) 0.0421(16) 0.0306(14) 0.0001(11) -0.0017(12) 0.0252(15)
C008 0.0524(17) 0.0460(17) 0.0316(14) -0.0047(11) -0.0052(12) 0.0259(14)
C009 0.0447(17) 0.0433(16) 0.0480(18) -0.0024(13) 0.0017(13) 0.0167(14)
C00A 0.084(3) 0.0423(18) 0.0412(18) -0.0010(14) 0.0091(17) 0.0138(18)
C00B 0.0575(19) 0.0524(18) 0.0415(16) 0.0086(13) 0.0051(14) 0.0297(15)
C00C 0.0511(18) 0.0521(17) 0.0411(17) 0.0049(13) 0.0062(13) 0.0246(14)
C00D 0.059(2) 0.070(2) 0.0476(18) -0.0068(16) -0.0030(15) 0.0358(19)
C00E 0.120(5) 0.103(4) 0.077(3) 0.022(3) 0.010(3) 0.087(4)
C00F 0.0521(17) 0.0411(16) 0.0443(16) 0.0065(12) 0.0152(13) 0.0223(13)
C00G 0.076(3) 0.086(3) 0.051(2) 0.0086(19) 0.0008(18) 0.055(2)
C00H 0.0543(18) 0.0396(16) 0.0375(15) 0.0022(12) 0.0034(13) 0.0119(14)
C00I 0.075(2) 0.079(2) 0.0365(17) -0.0077(16) -0.0163(16) 0.050(2)
C00J 0.107(4) 0.108(4) 0.070(3) -0.029(3) 0.008(3) 0.064(4)
C00K 0.062(2) 0.080(3) 0.0410(17) -0.0038(16) -0.0093(15) 0.044(2)
C00L 0.117(5) 0.051(2) 0.050(2) -0.0108(18) 0.013(3) -0.001(3)
C00M 0.088(4) 0.143(6) 0.095(4) -0.030(4) 0.004(3) 0.074(4)
C00N 0.080(3) 0.085(3) 0.056(2) -0.018(2) -0.006(2) 0.039(3)
C00O 0.137(5) 0.067(3) 0.087(4) 0.010(2) 0.011(3) 0.070(4)
C00P 0.060(2) 0.112(4) 0.069(3) -0.013(3) 0.000(2) 0.048(3)
C00Q 0.081(3) 0.051(2) 0.074(3) 0.0009(18) 0.012(2) 0.036(2)
C00R 0.149(6) 0.118(5) 0.052(3) 0.020(3) 0.002(3) 0.099(5)
C00S 0.060(3) 0.083(3) 0.104(4) -0.030(3) 0.016(3) 0.007(2)
C00T 0.151(6) 0.119(5) 0.042(2) 0.027(3) 0.014(3) 0.095(5)
C00U 0.089(5) 0.097(5) 0.094(4) -0.027(4) 0.000(4) -0.024(4)
C00V 0.058(3) 0.142(7) 0.153(8) -0.049(6) 0.017(4) -0.010(4)

loop_
_atom_type_symbol
_atom_type_description
_atom_type_scat_dispersion_real
_atom_type_scat_dispersion_imag
_atom_type_scat_source
C C 0.0181 0.0091 'International Tables Vol C Tables 4.2.6.8 and 6.1.1.4'
H H 0.0000 0.0000 'International Tables Vol C Tables 4.2.6.8 and 6.1.1.4'
O O 0.0492 0.0322 'International Tables Vol C Tables 4.2.6.8 and 6.1.1.4'

loop_
_geom_angle_atom_site_label_1
_geom_angle_atom_site_label_2
_geom_angle_atom_site_label_3
_geom_angle
C008 O001 C006 108.3(2)
C00K O004 C00R 110.5(4)
C00I O005 C00T 114.8(4)
O001 C006 H006 109.0
O001 C006 C00C 110.2(3)
O001 C006 C00K 103.9(3)
C00C C006 H006 109.0
C00C C006 C00K 115.5(3)
C00K C006 H006 109.0
O002 C007 C008 114.7(3)
O002 C007 C00H 120.9(3)
C00H C007 C008 124.2(3)
O001 C008 C007 115.6(3)
O001 C008 C009 106.8(3)
O001 C008 C00I 105.6(3)
C007 C008 C009 105.0(3)
C007 C008 C00I 113.4(3)
C009 C008 C00I 110.2(3)
O003 C009 C008 120.0(4)
O003 C009 C00F 121.2(4)
C00F C009 C008 118.8(3)
C00H C00A H00A 120.2
C00H C00A C00L 119.5(5)
C00L C00A H00A 120.2
C00F C00B H00B 120.3
C00G C00B H00B 120.3
C00G C00B C00F 119.5(4)
C00D C00C C006 122.9(3)
C00D C00C C00P 118.6(4)
C00P C00C C006 118.4(4)
C00C C00D H00D 119.6
C00C C00D C00N 120.7(4)
C00N C00D H00D 119.6
C00G C00E H00E 119.6
C00O C00E H00E 119.6
C00O C00E C00G 120.9(5)
C00B C00F C009 123.5(3)
C00Q C00F C009 117.1(4)
C00Q C00F C00B 119.3(4)
C00B C00G H00G 120.2
C00E C00G C00B 119.7(5)
C00E C00G H00G 120.2
C00A C00H C007 125.2(4)
C00A C00H C00S 119.6(4)
C00S C00H C007 115.2(4)
O005 C00I C008 117.4(4)
O005 C00I H00I 106.6
O005 C00I C00K 115.3(4)
C008 C00I H00I 106.6
C00K C00I C008 103.6(3)
C00K C00I H00I 106.6
C00M C00J H00J 120.5
C00M C00J C00N 119.1(5)
C00N C00J H00J 120.5
O004 C00K C006 108.3(3)
O004 C00K C00I 111.9(4)
O004 C00K H00K 111.4
C006 C00K C00I 102.0(3)
C006 C00K H00K 111.4
C00I C00K H00K 111.4
C00A C00L H00L 119.6
C00U C00L C00A 120.8(6)
C00U C00L H00L 119.6
C00J C00M H00M 119.4
C00J C00M C00P 121.2(5)
C00P C00M H00M 119.4
C00D C00N H00N 119.9
C00J C00N C00D 120.1(5)
C00J C00N H00N 119.9
C00E C00O H00O 120.0
C00Q C00O C00E 119.9(5)
C00Q C00O H00O 120.0
C00C C00P H00P 119.9
C00M C00P C00C 120.2(5)
C00M C00P H00P 119.9
C00F C00Q H00Q 119.7
C00O C00Q C00F 120.7(5)
C00O C00Q H00Q 119.7
O004 C00R H00C 110.0
O004 C00R H00F 110.0
O004 C00R C00T 108.6(4)
H00C C00R H00F 108.3
C00T C00R H00C 110.0
C00T C00R H00F 110.0
C00H C00S H00S 120.4
C00H C00S C00V 119.2(6)
C00V C00S H00S 120.4
O005 C00T C00R 112.0(6)
O005 C00T H00H 109.2
O005 C00T H00R 109.2
C00R C00T H00H 109.2
C00R C00T H00R 109.2
H00H C00T H00R 107.9
C00L C00U H00U 119.8
C00L C00U C00V 120.4(6)
C00V C00U H00U 119.8
C00S C00V H00V 119.8
C00U C00V C00S 120.5(8)
C00U C00V H00V 119.8

loop_
_geom_bond_atom_site_label_1
_geom_bond_atom_site_label_2
_geom_bond_distance
O001 C006 1.445(4)
O001 C008 1.433(4)
O002 C007 1.210(5)
O003 C009 1.205(5)
O004 C00K 1.418(6)
O004 C00R 1.431(5)
O005 C00I 1.410(5)
O005 C00T 1.415(9)
C006 H006 0.9800
C006 C00C 1.505(5)
C006 C00K 1.513(5)
C007 C008 1.526(5)
C007 C00H 1.484(5)
C008 C009 1.560(5)
C008 C00I 1.576(4)
C009 C00F 1.494(5)
C00A H00A 0.9300
C00A C00H 1.379(6)
C00A C00L 1.387(7)
C00B H00B 0.9300
C00B C00F 1.393(6)
C00B C00G 1.386(6)
C00C C00D 1.371(6)
C00C C00P 1.383(6)
C00D H00D 0.9300
C00D C00N 1.390(6)
C00E H00E 0.9300
C00E C00G 1.381(8)
C00E C00O 1.367(11)
C00F C00Q 1.389(6)
C00G H00G 0.9300
C00H C00S 1.387(8)
C00I H00I 0.9800
C00I C00K 1.533(6)
C00J H00J 0.9300
C00J C00M 1.367(11)
C00J C00N 1.370(9)
C00K H00K 0.9800
C00L H00L 0.9300
C00L C00U 1.348(13)
C00M H00M 0.9300
C00M C00P 1.371(9)
C00N H00N 0.9300
C00O H00O 0.9300
C00O C00Q 1.365(9)
C00P H00P 0.9300
C00Q H00Q 0.9300
C00R H00C 0.9700
C00R H00F 0.9700
C00R C00T 1.498(9)
C00S H00S 0.9300
C00S C00V 1.390(9)
C00T H00H 0.9700
C00T H00R 0.9700
C00U H00U 0.9300
C00U C00V 1.361(14)
C00V H00V 0.9300

loop_
_geom_torsion_atom_site_label_1
_geom_torsion_atom_site_label_2
_geom_torsion_atom_site_label_3
_geom_torsion_atom_site_label_4
_geom_torsion
O001 C006 C00C C00D -1.2(5)
O001 C006 C00C C00P -179.4(4)
O001 C006 C00K O004 -77.9(3)
O001 C006 C00K C00I 40.3(4)
O001 C008 C009 O003 118.7(4)
O001 C008 C009 C00F -60.5(4)
O001 C008 C00I O005 134.5(4)
O001 C008 C00I C00K 6.1(4)
O002 C007 C008 O001 163.5(3)
O002 C007 C008 C009 46.0(4)
O002 C007 C008 C00I -74.3(4)
O002 C007 C00H C00A 163.0(4)
O002 C007 C00H C00S -17.1(6)
O003 C009 C00F C00B -174.8(4)
O003 C009 C00F C00Q 5.0(6)
O004 C00R C00T O005 60.1(7)
O005 C00I C00K O004 -41.9(5)
O005 C00I C00K C006 -157.4(4)
C006 O001 C008 C007 145.9(3)
C006 O001 C008 C009 -97.6(3)
C006 O001 C008 C00I 19.7(4)
C006 C00C C00D C00N -179.8(4)
C006 C00C C00P C00M -178.9(6)
C007 C008 C009 O003 -118.0(4)
C007 C008 C009 C00F 62.8(3)
C007 C008 C00I O005 6.9(5)
C007 C008 C00I C00K -121.5(4)
C007 C00H C00S C00V -178.6(9)
C008 O001 C006 C00C -162.7(3)
C008 O001 C006 C00K -38.3(4)
C008 C007 C00H C00A -21.0(6)
C008 C007 C00H C00S 159.0(5)
C008 C009 C00F C00B 4.4(5)
C008 C009 C00F C00Q -175.8(3)
C008 C00I C00K O004 87.9(4)
C008 C00I C00K C006 -27.7(4)
C009 C008 C00I O005 -110.5(4)
C009 C008 C00I C00K 121.1(4)
C009 C00F C00Q C00O 179.8(5)
C00A C00H C00S C00V 1.4(12)
C00A C00L C00U C00V -1.5(15)
C00B C00F C00Q C00O -0.4(7)
C00C C006 C00K O004 43.0(4)
C00C C006 C00K C00I 161.2(3)
C00C C00D C00N C00J 0.3(9)
C00D C00C C00P C00M 2.8(9)
C00E C00O C00Q C00F 0.3(9)
C00F C00B C00G C00E 0.0(6)
C00G C00B C00F C009 -179.9(3)
C00G C00B C00F C00Q 0.3(5)
C00G C00E C00O C00Q 0.0(9)
C00H C007 C008 O001 -12.8(5)
C00H C007 C008 C009 -130.2(3)
C00H C007 C008 C00I 109.4(4)
C00H C00A C00L C00U 2.7(9)
C00H C00S C00V C00U -0.1(18)
C00I O005 C00T C00R -48.3(6)
C00I C008 C009 O003 4.5(5)
C00I C008 C009 C00F -174.7(3)
C00J C00M C00P C00C -2.6(13)
C00K O004 C00R C00T -63.5(7)
C00K C006 C00C C00D -118.6(4)
C00K C006 C00C C00P 63.2(5)
C00L C00A C00H C007 177.3(4)
C00L C00A C00H C00S -2.6(8)
C00L C00U C00V C00S 0.2(19)
C00M C00J C00N C00D -0.1(11)
C00N C00J C00M C00P 1.3(13)
C00O C00E C00G C00B -0.1(8)
C00P C00C C00D C00N -1.6(7)
C00R O004 C00K C006 165.9(4)
C00R O004 C00K C00I 54.3(5)
C00T O005 C00I C008 -83.5(5)
C00T O005 C00I C00K 39.1(6)
